data_4515667
loop_
_publ_author_name
'Hou, Yujiao'
'An, Haiyan'
'Zhang, Yumeng'
'Hu, Tao'
'Yang, Wei'
'Chang, Shenzhen'

_publ_section_title
;
 Rapid Destruction of Two Types of Chemical Warfare Agent Simulants by
 Hybrid Polyoxomolybdates Modified by Carboxylic Acid Ligands
;
_journal_issue 7
_journal_name_full 'ACS Catalysis'
_journal_page_first 6062
_journal_paper_doi 10.1021/acscatal.8b00972
_journal_volume 8
_journal_year 2018
_chemical_formula_sum 'C17 H39 As K2 Mn Mo6 N O40'
_chemical_formula_weight 1681.19
_space_group_IT_number 2
_space_group_name_Hall '-P 1'
_space_group_name_H-M_alt 'P -1'
_symmetry_cell_setting triclinic
_symmetry_space_group_name_H-M 'P -1'
_atom_sites_solution_hydrogens geom
_atom_sites_solution_primary direct
_atom_sites_solution_secondary difmap
_audit_creation_method SHELXL-97
_cell_angle_alpha 76.319(3)
_cell_angle_beta 73.933(3)
_cell_angle_gamma 76.064(3)
_cell_formula_units_Z 2
_cell_length_a 12.2865(7)
_cell_length_b 12.6065(7)
_cell_length_c 17.2145(11)
_cell_measurement_reflns_used 20928
_cell_measurement_temperature 293(2)
_cell_measurement_theta_max 25.00
_cell_measurement_theta_min 1.69
_cell_volume 2445.2(3)
_computing_structure_refinement 'SHELXL-97 (Sheldrick, 1997)'
_computing_structure_solution 'SHELXS-97 (Sheldrick, 1990)'
_diffrn_ambient_temperature 293(2)
_diffrn_detector_area_resol_mean 0.01
_diffrn_measured_fraction_theta_full 0.998
_diffrn_measured_fraction_theta_max 0.998
_diffrn_measurement_device_type 'Bruker Smart Apex CCD'
_diffrn_measurement_method \w-2\q
_diffrn_radiation_monochromator graphite
_diffrn_radiation_source 'fine-focus sealed tube'
_diffrn_radiation_type MoK\a
_diffrn_radiation_wavelength 0.71073
_diffrn_reflns_av_R_equivalents 0.0247
_diffrn_reflns_av_sigmaI/netI 0.0301
_diffrn_reflns_limit_h_max 14
_diffrn_reflns_limit_h_min -14
_diffrn_reflns_limit_k_max 14
_diffrn_reflns_limit_k_min -14
_diffrn_reflns_limit_l_max 20
_diffrn_reflns_limit_l_min -14
_diffrn_reflns_number 20928
_diffrn_reflns_theta_full 25.00
_diffrn_reflns_theta_max 25.00
_diffrn_reflns_theta_min 1.69
_diffrn_standards_decay_% none
_diffrn_standards_interval_count 0
_diffrn_standards_interval_time 0
_diffrn_standards_number 0
_exptl_absorpt_coefficient_mu 2.689
_exptl_absorpt_correction_T_max 0.569
_exptl_absorpt_correction_T_min 0.559
_exptl_absorpt_correction_type empirical
_exptl_absorpt_process_details 'ABSCOR by T.Higashi 8 March, 1995'
_exptl_crystal_colour yellow
_exptl_crystal_density_diffrn 2.283
_exptl_crystal_density_method 'not measured'
_exptl_crystal_description block
_exptl_crystal_F_000 1631
_exptl_crystal_size_max 0.22
_exptl_crystal_size_mid 0.18
_exptl_crystal_size_min 0.17
_refine_diff_density_max 1.823
_refine_diff_density_min -1.549
_refine_diff_density_rms 0.163
_refine_ls_extinction_method none
_refine_ls_goodness_of_fit_ref 1.070
_refine_ls_hydrogen_treatment mixed
_refine_ls_matrix_type full
_refine_ls_number_parameters 640
_refine_ls_number_reflns 8593
_refine_ls_number_restraints 265
_refine_ls_restrained_S_all 1.103
_refine_ls_R_factor_all 0.0398
_refine_ls_R_factor_gt 0.0362
_refine_ls_shift/su_max 0.001
_refine_ls_shift/su_mean 0.000
_refine_ls_structure_factor_coef Fsqd
_refine_ls_weighting_details 'calc w=1/[\s^2^(Fo^2^)+(0.0584P)^2^+14.0163P] where P=(Fo^2^+2Fc^2^)/3'
_refine_ls_weighting_scheme calc
_refine_ls_wR_factor_gt 0.1095
_refine_ls_wR_factor_ref 0.1125
_reflns_number_gt 7790
_reflns_number_total 8593
_reflns_threshold_expression >2sigma(I)
_cod_data_source_file cs8b00972_si_002.cif
_cod_data_source_block 4
_cod_depositor_comments
;
The following automatic conversions were performed:

data item '_symmetry_cell_setting' value 'Triclinic' was changed to
'triclinic' in accordance with the
/home/data/users/saulius/crontab/automatic-downloads/current/ACS/lib/dictionaries/cif_core.dic
dictionary named 'cif_core.dic' version 2.4.2 last updated on
2011-04-26.

Automatic conversion script
Id: cif_fix_values 6909 2019-04-08 15:41:33Z antanas 
;
_cod_original_cell_volume 2445.2(2)
_cod_original_sg_symbol_H-M P-1
_cod_database_code 4515667

loop_
_symmetry_equiv_pos_as_xyz
'x, y, z'
'-x, -y, -z'

loop_
_atom_site_label
_atom_site_type_symbol
_atom_site_fract_x
_atom_site_fract_y
_atom_site_fract_z
_atom_site_U_iso_or_equiv
_atom_site_adp_type
_atom_site_occupancy
_atom_site_symmetry_multiplicity
_atom_site_calc_flag
_atom_site_refinement_flags
O29 O -0.0977(4) 0.6652(4) 0.4774(3) 0.0287(10) Uani 1 1 d U
O4W O -0.7389(5) 0.6886(5) 0.7478(3) 0.0513(14) Uani 1 1 d U
O28 O 0.1075(4) 0.5619(4) 0.5624(3) 0.0290(10) Uani 1 1 d U
O3W O -0.6965(4) 0.9182(4) 0.5178(3) 0.0453(13) Uani 1 1 d U
O27 O 0.1762(3) 0.7258(4) 0.6032(3) 0.0241(9) Uani 1 1 d U
O26 O -0.2586(3) 0.4737(3) 0.7666(2) 0.0190(8) Uani 1 1 d U
O2W O -0.6494(4) 0.9153(4) 0.6949(3) 0.0423(12) Uani 1 1 d U
O1W O -0.8932(4) 0.9185(4) 0.6821(3) 0.0383(11) Uani 1 1 d U
O25 O -0.0544(3) 0.7468(3) 0.5991(3) 0.0224(9) Uani 1 1 d U
O24 O -0.1012(3) 0.4132(3) 0.8635(2) 0.0225(9) Uani 1 1 d U
O23 O -0.1420(4) 0.8872(4) 0.4704(3) 0.0316(10) Uani 1 1 d U
O22 O 0.0775(4) 0.3406(4) 0.7412(3) 0.0328(10) Uani 1 1 d U
O21 O -0.3706(4) 0.5674(4) 0.5586(3) 0.0291(10) Uani 1 1 d U
O20 O 0.1406(3) 0.5419(3) 0.7181(2) 0.0222(9) Uani 1 1 d U
O19 O -0.3174(4) 0.4695(3) 0.9384(3) 0.0255(9) Uani 1 1 d U
O18 O -0.4510(3) 0.5974(3) 0.7183(2) 0.0210(8) Uani 1 1 d U
O17 O -0.1393(4) 0.2514(4) 0.7951(3) 0.0315(10) Uani 1 1 d U
O16 O -0.3701(3) 0.3311(3) 0.8577(2) 0.0224(9) Uani 1 1 d U
O15 O -0.3212(3) 0.7747(3) 0.5264(2) 0.0220(9) Uani 1 1 d U
O14 O -0.2196(4) 0.2440(4) 0.9580(3) 0.0294(10) Uani 1 1 d U
O13 O -0.5756(4) 0.4359(4) 0.8175(3) 0.0397(12) Uani 1 1 d U
O12 O 0.1282(4) 0.3968(4) 0.8661(3) 0.0349(11) Uani 1 1 d U
O11 O -0.2619(4) 0.8757(3) 0.6301(3) 0.0259(9) Uani 1 1 d U
O10 O -0.3919(5) 0.3800(4) 0.6965(3) 0.0383(11) Uani 1 1 d U
O9 O -0.4643(4) 0.5534(4) 0.8801(3) 0.0256(9) Uani 1 1 d U
O8 O -0.0211(4) 0.6023(3) 0.8544(3) 0.0273(9) Uani 1 1 d U
O7 O -0.0043(4) 0.7399(3) 0.7440(2) 0.0241(9) Uani 1 1 d U
O6 O -0.5459(3) 0.7396(3) 0.5953(3) 0.0241(9) Uani 1 1 d U
O5 O -0.2393(3) 0.6420(3) 0.6390(2) 0.0184(8) Uani 1 1 d U
O4 O -0.0632(3) 0.5524(3) 0.7109(2) 0.0190(8) Uani 1 1 d U
O3 O -0.4277(3) 0.8124(3) 0.6843(3) 0.0229(9) Uani 1 1 d U
O2 O -0.1541(5) 1.0207(5) 1.0291(3) 0.0509(14) Uani 1 1 d U
H59A H -0.1725 1.0836 1.0039 0.076 Uiso 1 1 calc R
O1 O -0.4726(5) 1.1509(4) 0.9174(3) 0.0457(13) Uani 1 1 d U
H58A H -0.4418 1.2056 0.8994 0.069 Uiso 1 1 calc R
OW10 O 0.3865(8) 0.4980(8) 0.6128(7) 0.039(2) Uani 0.50 1 d PU
OW9 O 0.4816(15) 0.2460(12) 0.6302(11) 0.096(5) Uani 0.50 1 d PDU
OW8 O 0.7668(8) 0.9446(8) 0.1979(6) 0.035(2) Uani 0.50 1 d PU
OW7 O -0.1574(10) 0.2268(8) 0.6011(7) 0.050(3) Uani 0.50 1 d PU
OW6 O 0.0557(5) 1.0044(5) 0.4176(4) 0.0509(14) Uani 1 1 d U
OW5 O 0.6750(6) 0.3047(7) 0.1182(4) 0.076(2) Uani 1 1 d U
OW4 O 0.4686(8) 0.0779(8) 0.5644(6) 0.050(3) Uani 0.50 1 d PDU
OW3 O 0.3366(10) 0.2508(10) 0.7744(8) 0.059(3) Uani 0.50 1 d PU
OW2 O 0.9398(5) 0.8613(4) 0.2969(3) 0.0464(13) Uani 1 1 d U
OW1 O 0.3703(5) 0.6430(5) 0.4722(3) 0.0495(14) Uani 1 1 d U
C14 C -0.3987(5) 0.5495(5) 0.9257(3) 0.0196(12) Uani 1 1 d .
C13 C -0.3576(5) 0.8744(5) 0.6814(4) 0.0212(12) Uani 1 1 d .
C12 C -0.0257(5) 0.7041(5) 0.8211(4) 0.0227(12) Uani 1 1 d .
C11 C -0.0608(5) 0.7886(5) 0.8759(4) 0.0267(13) Uani 1 1 d .
C10 C -0.3902(5) 0.9481(5) 0.7435(4) 0.0228(12) Uani 1 1 d .
C9 C -0.4173(6) 0.6459(5) 0.9693(4) 0.0281(14) Uani 1 1 d .
H9A H -0.4556 0.7121 0.9382 0.034 Uiso 1 1 calc R
H9B H -0.4689 0.6304 1.0229 0.034 Uiso 1 1 calc R
C8 C -0.3638(6) 1.1085(5) 0.7859(4) 0.0314(15) Uani 1 1 d .
H8A H -0.3285 1.1696 0.7751 0.038 Uiso 1 1 calc R
C7 C -0.4437(6) 1.0859(5) 0.8585(4) 0.0287(14) Uani 1 1 d .
C6 C -0.0403(6) 0.7611(5) 0.9542(4) 0.0321(15) Uani 1 1 d .
H6A H -0.0048 0.6893 0.9729 0.039 Uiso 1 1 calc R
C5 C -0.1130(6) 0.8956(6) 0.8495(4) 0.0339(15) Uani 1 1 d .
H5A H -0.1269 0.9151 0.7971 0.041 Uiso 1 1 calc R
C4 C -0.1236(6) 0.9466(6) 0.9767(4) 0.0349(16) Uani 1 1 d .
C3 C -0.4708(6) 0.9277(6) 0.8165(4) 0.0328(15) Uani 1 1 d .
H3A H -0.5079 0.8679 0.8269 0.039 Uiso 1 1 calc R
C2 C -0.1451(7) 0.9744(6) 0.8988(4) 0.0375(16) Uani 1 1 d .
H2A H -0.1811 1.0461 0.8800 0.045 Uiso 1 1 calc R
C1 C -0.4967(7) 0.9955(6) 0.8743(4) 0.0385(17) Uani 1 1 d .
H1A H -0.5499 0.9803 0.9238 0.046 Uiso 1 1 calc R
C17 C -0.3364(6) 1.0386(5) 0.7287(4) 0.0294(14) Uani 1 1 d .
H17A H -0.2815 1.0527 0.6799 0.035 Uiso 1 1 calc R
C16 C -0.0722(7) 0.8394(6) 1.0047(4) 0.0405(18) Uani 1 1 d .
H16A H -0.0591 0.8198 1.0573 0.049 Uiso 1 1 calc R
C15 C -0.3105(6) 0.6699(6) 0.9807(5) 0.0412(18) Uani 1 1 d .
H15A H -0.2597 0.6892 0.9274 0.049 Uiso 1 1 calc R
H15B H -0.3302 0.7330 1.0084 0.049 Uiso 1 1 calc R
N1 N -0.2500(7) 0.5725(7) 1.0297(6) 0.075(3) Uani 1 1 d .
H1B H -0.1822 0.5854 1.0305 0.112 Uiso 1 1 calc R
H1C H -0.2388 0.5129 1.0072 0.112 Uiso 1 1 calc R
H1D H -0.2926 0.5607 1.0809 0.112 Uiso 1 1 calc R
Mo6 Mo 0.04290(4) 0.44471(4) 0.79660(3) 0.01993(13) Uani 1 1 d .
Mo5 Mo -0.16582(4) 0.76471(4) 0.53618(3) 0.01837(13) Uani 1 1 d .
Mo4 Mo -0.40889(4) 0.67521(4) 0.61093(3) 0.01704(12) Uani 1 1 d .
Mo3 Mo -0.21573(4) 0.33371(4) 0.86523(3) 0.01875(13) Uani 1 1 d .
Mo2 Mo 0.06971(4) 0.64424(4) 0.63521(3) 0.01713(12) Uani 1 1 d .
Mo1 Mo -0.43310(4) 0.44764(4) 0.77777(3) 0.02136(13) Uani 1 1 d .
As1 As -0.21426(5) 0.60546(4) 0.74068(3) 0.01579(14) Uani 1 1 d .
Mn1 Mn -0.72342(8) 0.81732(8) 0.64071(6) 0.0254(2) Uani 1 1 d .
K1 K -0.11646(18) 0.42968(17) 0.60392(12) 0.0569(5) Uani 1 1 d .
K4 K 0.26180(19) 0.3546(2) 0.60863(13) 0.0734(7) Uani 1 1 d .

loop_
_atom_site_aniso_label
_atom_site_aniso_U_11
_atom_site_aniso_U_22
_atom_site_aniso_U_33
_atom_site_aniso_U_23
_atom_site_aniso_U_13
_atom_site_aniso_U_12
O29 0.024(2) 0.032(2) 0.028(2) -0.0112(18) -0.0025(17) -0.0013(17)
O4W 0.055(3) 0.061(3) 0.043(3) 0.013(2) -0.025(2) -0.028(2)
O28 0.034(2) 0.029(2) 0.026(2) -0.0102(18) -0.0046(18) -0.0060(18)
O3W 0.041(3) 0.040(3) 0.042(3) 0.010(2) -0.008(2) -0.004(2)
O27 0.0223(19) 0.029(2) 0.022(2) -0.0026(17) -0.0041(16) -0.0105(17)
O26 0.0216(19) 0.0160(18) 0.0190(19) -0.0011(15) -0.0039(15) -0.0057(15)
O2W 0.037(2) 0.048(3) 0.050(3) -0.023(2) -0.012(2) -0.005(2)
O1W 0.032(2) 0.032(2) 0.045(3) -0.011(2) 0.000(2) -0.0032(19)
O25 0.0218(19) 0.022(2) 0.023(2) -0.0019(16) -0.0058(16) -0.0058(16)
O24 0.025(2) 0.0214(19) 0.021(2) -0.0012(16) -0.0064(16) -0.0065(16)
O23 0.030(2) 0.027(2) 0.030(2) 0.0067(18) -0.0034(18) -0.0069(18)
O22 0.034(2) 0.027(2) 0.035(2) -0.0085(19) -0.0019(19) -0.0055(18)
O21 0.035(2) 0.029(2) 0.025(2) -0.0103(18) -0.0066(18) -0.0047(18)
O20 0.0182(18) 0.023(2) 0.023(2) 0.0013(16) -0.0062(16) -0.0031(16)
O19 0.028(2) 0.024(2) 0.024(2) -0.0083(17) -0.0077(17) 0.0008(17)
O18 0.0216(19) 0.0223(19) 0.0182(19) -0.0020(16) -0.0043(16) -0.0046(16)
O17 0.034(2) 0.028(2) 0.031(2) -0.0115(18) -0.0017(19) -0.0053(18)
O16 0.027(2) 0.0190(19) 0.022(2) -0.0021(16) -0.0054(16) -0.0080(16)
O15 0.0210(19) 0.024(2) 0.0181(19) 0.0019(16) -0.0057(16) -0.0034(16)
O14 0.036(2) 0.023(2) 0.027(2) 0.0002(17) -0.0065(18) -0.0063(18)
O13 0.033(2) 0.044(3) 0.044(3) 0.003(2) -0.012(2) -0.019(2)
O12 0.034(2) 0.037(2) 0.035(2) 0.0040(19) -0.0172(19) -0.0085(19)
O11 0.025(2) 0.023(2) 0.031(2) -0.0108(17) -0.0016(18) -0.0051(16)
O10 0.058(3) 0.030(2) 0.032(2) -0.0083(19) -0.014(2) -0.013(2)
O9 0.024(2) 0.030(2) 0.021(2) -0.0059(17) -0.0037(17) -0.0022(17)
O8 0.038(2) 0.022(2) 0.023(2) -0.0049(17) -0.0047(18) -0.0097(18)
O7 0.030(2) 0.023(2) 0.019(2) -0.0049(16) -0.0029(17) -0.0063(17)
O6 0.0216(19) 0.026(2) 0.024(2) -0.0029(17) -0.0078(16) -0.0040(16)
O5 0.0188(18) 0.0187(18) 0.0174(19) -0.0019(15) -0.0048(15) -0.0036(15)
O4 0.0166(18) 0.0199(19) 0.0194(19) -0.0001(15) -0.0047(15) -0.0041(15)
O3 0.0213(19) 0.0213(19) 0.028(2) -0.0118(17) -0.0014(16) -0.0054(16)
O2 0.075(3) 0.036(3) 0.042(3) -0.017(2) -0.011(2) -0.003(2)
O1 0.061(3) 0.039(3) 0.040(3) -0.020(2) 0.006(2) -0.022(2)
OW10 0.029(4) 0.042(4) 0.057(4) -0.025(4) -0.019(3) -0.003(3)
OW9 0.089(6) 0.094(7) 0.102(7) -0.004(5) -0.032(5) -0.014(5)
OW8 0.043(4) 0.030(4) 0.025(4) -0.017(3) 0.003(3) 0.005(3)
OW7 0.050(4) 0.028(4) 0.059(5) -0.002(4) 0.014(4) -0.020(3)
OW6 0.052(3) 0.056(3) 0.056(3) -0.008(2) -0.016(2) -0.028(2)
OW5 0.070(3) 0.099(4) 0.054(3) -0.028(3) -0.029(3) 0.025(3)
OW4 0.027(4) 0.057(5) 0.045(4) 0.033(4) -0.012(3) -0.009(3)
OW3 0.050(5) 0.057(5) 0.076(5) -0.016(4) -0.028(4) -0.001(4)
OW2 0.059(3) 0.037(3) 0.041(3) -0.031(2) 0.002(2) 0.003(2)
OW1 0.066(3) 0.058(3) 0.040(2) -0.040(2) 0.001(2) -0.024(2)
C14 0.023(3) 0.022(3) 0.012(3) -0.002(2) 0.003(2) -0.009(2)
C13 0.024(3) 0.016(3) 0.022(3) -0.002(2) -0.005(2) -0.001(2)
C12 0.023(3) 0.023(3) 0.023(3) -0.007(3) -0.003(2) -0.008(2)
C11 0.029(3) 0.028(3) 0.025(3) -0.007(3) -0.003(3) -0.010(3)
C10 0.025(3) 0.018(3) 0.027(3) -0.007(2) -0.006(3) -0.002(2)
C9 0.033(3) 0.027(3) 0.024(3) -0.008(3) -0.002(3) -0.006(3)
C8 0.035(4) 0.026(3) 0.036(4) -0.011(3) -0.002(3) -0.012(3)
C7 0.037(4) 0.025(3) 0.026(3) -0.011(3) -0.002(3) -0.009(3)
C6 0.047(4) 0.021(3) 0.028(4) -0.006(3) -0.009(3) -0.004(3)
C5 0.042(4) 0.032(4) 0.026(3) -0.006(3) -0.009(3) -0.001(3)
C4 0.046(4) 0.025(3) 0.033(4) -0.013(3) -0.003(3) -0.005(3)
C3 0.047(4) 0.026(3) 0.031(4) -0.008(3) -0.006(3) -0.018(3)
C2 0.050(4) 0.024(3) 0.032(4) -0.002(3) -0.009(3) 0.002(3)
C1 0.054(5) 0.037(4) 0.023(4) -0.012(3) 0.008(3) -0.020(3)
C17 0.027(3) 0.026(3) 0.033(4) -0.012(3) 0.002(3) -0.004(3)
C16 0.069(5) 0.029(4) 0.025(4) -0.005(3) -0.016(4) -0.006(3)
C15 0.041(4) 0.041(4) 0.047(4) -0.017(4) -0.002(3) -0.018(3)
N1 0.076(6) 0.068(5) 0.111(7) -0.030(5) -0.064(6) -0.009(4)
Mo6 0.0209(3) 0.0185(3) 0.0202(3) -0.0007(2) -0.0071(2) -0.0034(2)
Mo5 0.0180(2) 0.0177(3) 0.0165(3) -0.00084(19) -0.00150(19) -0.00327(19)
Mo4 0.0168(2) 0.0179(2) 0.0166(3) -0.00461(19) -0.00401(19) -0.00194(19)
Mo3 0.0230(3) 0.0143(2) 0.0177(3) -0.00270(19) -0.0029(2) -0.00360(19)
Mo2 0.0168(2) 0.0191(3) 0.0157(2) -0.00411(19) -0.00166(19) -0.00523(19)
Mo1 0.0259(3) 0.0214(3) 0.0203(3) -0.0020(2) -0.0071(2) -0.0107(2)
As1 0.0178(3) 0.0150(3) 0.0145(3) -0.0038(2) -0.0025(2) -0.0033(2)
Mn1 0.0207(5) 0.0266(5) 0.0293(5) -0.0051(4) -0.0055(4) -0.0058(4)
K1 0.0628(12) 0.0595(12) 0.0456(11) -0.0351(9) -0.0041(9) 0.0089(9)
K4 0.0519(12) 0.123(2) 0.0468(12) -0.0318(13) -0.0049(9) -0.0101(12)

loop_
_atom_type_symbol
_atom_type_description
_atom_type_scat_dispersion_real
_atom_type_scat_dispersion_imag
_atom_type_scat_source
C C 0.0033 0.0016 'International Tables Vol C Tables 4.2.6.8 and 6.1.1.4'
H H 0.0000 0.0000 'International Tables Vol C Tables 4.2.6.8 and 6.1.1.4'
As As 0.0499 2.0058 'International Tables Vol C Tables 4.2.6.8 and 6.1.1.4'
K K 0.2009 0.2494 'International Tables Vol C Tables 4.2.6.8 and 6.1.1.4'
Mn Mn 0.3368 0.7283 'International Tables Vol C Tables 4.2.6.8 and 6.1.1.4'
Mo Mo -1.6832 0.6857 'International Tables Vol C Tables 4.2.6.8 and 6.1.1.4'
N N 0.0061 0.0033 'International Tables Vol C Tables 4.2.6.8 and 6.1.1.4'
O O 0.0106 0.0060 'International Tables Vol C Tables 4.2.6.8 and 6.1.1.4'

loop_
_geom_angle_atom_site_label_1
_geom_angle_atom_site_label_2
_geom_angle_atom_site_label_3
_geom_angle
_geom_angle_site_symmetry_1
_geom_angle_site_symmetry_3
Mo2 O27 Mn1 146.3(2) . 1_655
As1 O26 Mo1 125.7(2) . .
As1 O26 Mo3 126.9(2) . .
Mo1 O26 Mo3 96.41(15) . .
Mo2 O25 Mo5 142.6(2) . .
Mo6 O24 Mo3 139.4(2) . .
Mo2 O20 Mo6 115.25(19) . .
C14 O19 Mo3 131.9(4) . .
Mo4 O18 Mo1 139.2(2) . .
Mo1 O16 Mo3 116.0(2) . .
Mo5 O15 Mo4 114.75(19) . .
C13 O11 Mo5 130.7(4) . .
C14 O9 Mo1 127.8(4) . .
C12 O8 Mo6 130.4(4) . .
C12 O7 Mo2 130.3(4) . .
Mo4 O6 Mn1 150.9(2) . .
As1 O5 Mo4 124.8(2) . .
As1 O5 Mo5 127.4(2) . .
Mo4 O5 Mo5 96.17(15) . .
As1 O4 Mo2 127.1(2) . .
As1 O4 Mo6 124.5(2) . .
Mo2 O4 Mo6 96.11(14) . .
C13 O3 Mo4 130.6(4) . .
C4 O2 H59A 109.5 . .
C7 O1 H58A 109.5 . .
O9 C14 O19 124.3(5) . .
O9 C14 C9 118.8(5) . .
O19 C14 C9 116.8(5) . .
O11 C13 O3 124.1(5) . .
O11 C13 C10 118.0(5) . .
O3 C13 C10 117.9(5) . .
O8 C12 O7 124.6(5) . .
O8 C12 C11 118.2(5) . .
O7 C12 C11 117.2(5) . .
C5 C11 C6 118.5(6) . .
C5 C11 C12 120.8(6) . .
C6 C11 C12 120.7(6) . .
C3 C10 C17 118.9(6) . .
C3 C10 C13 121.8(5) . .
C17 C10 C13 119.4(6) . .
C15 C9 C14 115.0(6) . .
C15 C9 H9A 108.5 . .
C14 C9 H9A 108.5 . .
C15 C9 H9B 108.5 . .
C14 C9 H9B 108.5 . .
H9A C9 H9B 107.5 . .
C7 C8 C17 119.2(6) . .
C7 C8 H8A 120.4 . .
C17 C8 H8A 120.4 . .
O1 C7 C8 121.6(6) . .
O1 C7 C1 117.9(6) . .
C8 C7 C1 120.5(6) . .
C16 C6 C11 120.7(6) . .
C16 C6 H6A 119.6 . .
C11 C6 H6A 119.6 . .
C2 C5 C11 121.6(6) . .
C2 C5 H5A 119.2 . .
C11 C5 H5A 119.2 . .
O2 C4 C16 117.6(6) . .
O2 C4 C2 122.6(6) . .
C16 C4 C2 119.7(6) . .
C10 C3 C1 120.5(6) . .
C10 C3 H3A 119.7 . .
C1 C3 H3A 119.7 . .
C5 C2 C4 119.6(6) . .
C5 C2 H2A 120.2 . .
C4 C2 H2A 120.2 . .
C7 C1 C3 120.0(6) . .
C7 C1 H1A 120.0 . .
C3 C1 H1A 120.0 . .
C10 C17 C8 120.9(6) . .
C10 C17 H17A 119.6 . .
C8 C17 H17A 119.6 . .
C4 C16 C6 119.9(7) . .
C4 C16 H16A 120.1 . .
C6 C16 H16A 120.1 . .
N1 C15 C9 110.9(6) . .
N1 C15 H15A 109.5 . .
C9 C15 H15A 109.5 . .
N1 C15 H15B 109.5 . .
C9 C15 H15B 109.5 . .
H15A C15 H15B 108.0 . .
C15 N1 H1B 109.5 . .
C15 N1 H1C 109.5 . .
H1B N1 H1C 109.5 . .
C15 N1 H1D 109.5 . .
H1B N1 H1D 109.5 . .
H1C N1 H1D 109.5 . .
O22 Mo6 O12 103.2(2) . .
O22 Mo6 O24 98.4(2) . .
O12 Mo6 O24 100.8(2) . .
O22 Mo6 O20 96.8(2) . .
O12 Mo6 O20 97.2(2) . .
O24 Mo6 O20 152.99(17) . .
O22 Mo6 O4 90.81(19) . .
O12 Mo6 O4 164.15(19) . .
O24 Mo6 O4 84.15(16) . .
O20 Mo6 O4 73.47(15) . .
O22 Mo6 O8 170.0(2) . .
O12 Mo6 O8 86.7(2) . .
O24 Mo6 O8 80.97(16) . .
O20 Mo6 O8 80.15(16) . .
O4 Mo6 O8 79.21(15) . .
O22 Mo6 Mo2 94.87(16) . .
O12 Mo6 Mo2 128.50(16) . .
O24 Mo6 Mo2 123.87(12) . .
O20 Mo6 Mo2 32.22(11) . .
O4 Mo6 Mo2 41.25(10) . .
O8 Mo6 Mo2 77.47(11) . .
O29 Mo5 O23 103.8(2) . .
O29 Mo5 O25 99.22(19) . .
O23 Mo5 O25 99.9(2) . .
O29 Mo5 O15 98.14(19) . .
O23 Mo5 O15 96.65(19) . .
O25 Mo5 O15 152.32(17) . .
O29 Mo5 O5 92.09(18) . .
O23 Mo5 O5 162.90(19) . .
O25 Mo5 O5 83.48(16) . .
O15 Mo5 O5 74.49(15) . .
O29 Mo5 O11 171.45(19) . .
O23 Mo5 O11 84.74(19) . .
O25 Mo5 O11 78.41(16) . .
O15 Mo5 O11 81.23(16) . .
O5 Mo5 O11 79.51(15) . .
O29 Mo5 Mo4 97.09(15) . .
O23 Mo5 Mo4 127.92(15) . .
O25 Mo5 Mo4 123.18(12) . .
O15 Mo5 Mo4 32.70(12) . .
O5 Mo5 Mo4 41.79(10) . .
O11 Mo5 Mo4 77.72(10) . .
O21 Mo4 O6 103.8(2) . .
O21 Mo4 O18 99.6(2) . .
O6 Mo4 O18 99.36(18) . .
O21 Mo4 O15 96.2(2) . .
O6 Mo4 O15 97.86(18) . .
O18 Mo4 O15 153.12(17) . .
O21 Mo4 O5 92.10(18) . .
O6 Mo4 O5 163.17(17) . .
O18 Mo4 O5 83.16(16) . .
O15 Mo4 O5 74.58(15) . .
O21 Mo4 O3 169.92(18) . .
O6 Mo4 O3 86.21(17) . .
O18 Mo4 O3 79.83(16) . .
O15 Mo4 O3 80.88(16) . .
O5 Mo4 O3 77.82(14) . .
O21 Mo4 Mo5 95.75(15) . .
O6 Mo4 Mo5 128.88(14) . .
O18 Mo4 Mo5 123.48(12) . .
O15 Mo4 Mo5 32.55(11) . .
O5 Mo4 Mo5 42.04(10) . .
O3 Mo4 Mo5 76.53(10) . .
O17 Mo3 O14 103.4(2) . .
O17 Mo3 O24 100.0(2) . .
O14 Mo3 O24 101.17(19) . .
O17 Mo3 O16 98.4(2) . .
O14 Mo3 O16 96.46(19) . .
O24 Mo3 O16 150.74(17) . .
O17 Mo3 O26 91.50(19) . .
O14 Mo3 O26 163.22(18) . .
O24 Mo3 O26 83.46(16) . .
O16 Mo3 O26 73.45(15) . .
O17 Mo3 O19 169.45(19) . .
O14 Mo3 O19 87.12(18) . .
O24 Mo3 O19 76.87(17) . .
O16 Mo3 O19 80.93(16) . .
O26 Mo3 O19 78.18(15) . .
O17 Mo3 Mo1 97.47(16) . .
O14 Mo3 Mo1 127.00(15) . .
O24 Mo3 Mo1 122.45(12) . .
O16 Mo3 Mo1 31.89(12) . .
O26 Mo3 Mo1 41.59(10) . .
O19 Mo3 Mo1 76.32(10) . .
O28 Mo2 O27 103.1(2) . .
O28 Mo2 O25 99.3(2) . .
O27 Mo2 O25 100.59(18) . .
O28 Mo2 O20 98.6(2) . .
O27 Mo2 O20 94.47(18) . .
O25 Mo2 O20 153.24(18) . .
O28 Mo2 O4 92.37(18) . .
O27 Mo2 O4 162.65(17) . .
O25 Mo2 O4 84.41(16) . .
O20 Mo2 O4 75.17(15) . .
O28 Mo2 O7 171.00(18) . .
O27 Mo2 O7 85.92(17) . .
O25 Mo2 O7 79.29(16) . .
O20 Mo2 O7 79.88(16) . .
O4 Mo2 O7 78.65(15) . .
O28 Mo2 Mo6 97.07(15) . .
O27 Mo2 Mo6 125.93(14) . .
O25 Mo2 Mo6 124.96(12) . .
O20 Mo2 Mo6 32.53(12) . .
O4 Mo2 Mo6 42.64(10) . .
O7 Mo2 Mo6 76.84(10) . .
O10 Mo1 O13 103.6(3) . .
O10 Mo1 O18 98.7(2) . .
O13 Mo1 O18 100.3(2) . .
O10 Mo1 O16 99.0(2) . .
O13 Mo1 O16 97.1(2) . .
O18 Mo1 O16 151.53(16) . .
O10 Mo1 O26 93.9(2) . .
O13 Mo1 O26 161.6(2) . .
O18 Mo1 O26 82.58(15) . .
O16 Mo1 O26 74.11(15) . .
O10 Mo1 O9 171.1(2) . .
O13 Mo1 O9 84.9(2) . .
O18 Mo1 O9 76.89(16) . .
O16 Mo1 O9 82.35(16) . .
O26 Mo1 O9 77.94(14) . .
O10 Mo1 Mo3 99.31(18) . .
O13 Mo1 Mo3 127.26(17) . .
O18 Mo1 Mo3 122.40(12) . .
O16 Mo1 Mo3 32.12(12) . .
O26 Mo1 Mo3 42.01(10) . .
O9 Mo1 Mo3 77.12(10) . .
O4 As1 O26 96.21(18) . .
O4 As1 O5 96.46(17) . .
O26 As1 O5 96.31(18) . .
O4W Mn1 O6 90.6(2) . .
O4W Mn1 O3W 167.7(2) . .
O6 Mn1 O3W 82.41(18) . .
O4W Mn1 O27 82.57(18) . 1_455
O6 Mn1 O27 103.79(16) . 1_455
O3W Mn1 O27 89.22(19) . 1_455
O4W Mn1 O2W 93.4(2) . .
O6 Mn1 O2W 85.18(17) . .
O3W Mn1 O2W 96.1(2) . .
O27 Mn1 O2W 170.13(18) 1_455 .
O4W Mn1 O1W 95.2(2) . .
O6 Mn1 O1W 171.65(18) . .
O3W Mn1 O1W 93.0(2) . .
O27 Mn1 O1W 83.01(18) 1_455 .
O2W Mn1 O1W 88.41(19) . .

loop_
_geom_bond_atom_site_label_1
_geom_bond_atom_site_label_2
_geom_bond_distance
_geom_bond_site_symmetry_2
O29 Mo5 1.710(4) .
O4W Mn1 2.146(5) .
O28 Mo2 1.710(4) .
O3W Mn1 2.178(5) .
O27 Mo2 1.747(4) .
O27 Mn1 2.179(4) 1_655
O26 As1 1.790(4) .
O26 Mo1 2.197(4) .
O26 Mo3 2.215(4) .
O2W Mn1 2.185(5) .
O1W Mn1 2.193(5) .
O25 Mo2 1.891(4) .
O25 Mo5 1.911(4) .
O24 Mo6 1.900(4) .
O24 Mo3 1.905(4) .
O23 Mo5 1.721(4) .
O22 Mo6 1.707(5) .
O21 Mo4 1.708(4) .
O20 Mo2 1.932(4) .
O20 Mo6 1.948(4) .
O19 C14 1.263(7) .
O19 Mo3 2.280(4) .
O18 Mo4 1.872(4) .
O18 Mo1 1.916(4) .
O17 Mo3 1.706(4) .
O16 Mo1 1.933(4) .
O16 Mo3 1.946(4) .
O15 Mo5 1.934(4) .
O15 Mo4 1.942(4) .
O14 Mo3 1.721(4) .
O13 Mo1 1.723(5) .
O12 Mo6 1.716(4) .
O11 C13 1.260(7) .
O11 Mo5 2.277(4) .
O10 Mo1 1.705(5) .
O9 C14 1.257(7) .
O9 Mo1 2.349(4) .
O8 C12 1.270(7) .
O8 Mo6 2.303(4) .
O7 C12 1.271(7) .
O7 Mo2 2.322(4) .
O6 Mo4 1.747(4) .
O6 Mn1 2.172(4) .
O5 As1 1.795(4) .
O5 Mo4 2.188(4) .
O5 Mo5 2.199(4) .
O4 As1 1.787(4) .
O4 Mo2 2.173(4) .
O4 Mo6 2.233(4) .
O3 C13 1.279(7) .
O3 Mo4 2.307(4) .
O2 C4 1.368(8) .
O2 H59A 0.8200 .
O1 C7 1.371(8) .
O1 H58A 0.8200 .
C14 C9 1.515(8) .
C13 C10 1.490(8) .
C12 C11 1.497(8) .
C11 C5 1.376(9) .
C11 C6 1.387(9) .
C10 C3 1.380(9) .
C10 C17 1.392(9) .
C9 C15 1.489(9) .
C9 H9A 0.9700 .
C9 H9B 0.9700 .
C8 C7 1.376(9) .
C8 C17 1.394(9) .
C8 H8A 0.9300 .
C7 C1 1.382(9) .
C6 C16 1.383(10) .
C6 H6A 0.9300 .
C5 C2 1.373(10) .
C5 H5A 0.9300 .
C4 C16 1.381(10) .
C4 C2 1.386(10) .
C3 C1 1.386(9) .
C3 H3A 0.9300 .
C2 H2A 0.9300 .
C1 H1A 0.9300 .
C17 H17A 0.9300 .
C16 H16A 0.9300 .
C15 N1 1.479(11) .
C15 H15A 0.9700 .
C15 H15B 0.9700 .
N1 H1B 0.8900 .
N1 H1C 0.8900 .
N1 H1D 0.8900 .
Mo6 Mo2 3.2775(7) .
Mo5 Mo4 3.2645(7) .
Mo3 Mo1 3.2890(7) .
Mn1 O27 2.179(4) 1_455

loop_
_geom_torsion_atom_site_label_1
_geom_torsion_atom_site_label_2
_geom_torsion_atom_site_label_3
_geom_torsion_atom_site_label_4
_geom_torsion
_geom_torsion_site_symmetry_1
_geom_torsion_site_symmetry_4
Mo1 O9 C14 O19 -18.3(8) . .
Mo1 O9 C14 C9 162.1(4) . .
Mo3 O19 C14 O9 21.7(9) . .
Mo3 O19 C14 C9 -158.7(4) . .
Mo5 O11 C13 O3 -7.6(9) . .
Mo5 O11 C13 C10 171.2(4) . .
Mo4 O3 C13 O11 5.2(9) . .
Mo4 O3 C13 C10 -173.7(4) . .
Mo6 O8 C12 O7 7.5(9) . .
Mo6 O8 C12 C11 -173.8(4) . .
Mo2 O7 C12 O8 -8.2(9) . .
Mo2 O7 C12 C11 173.1(4) . .
O8 C12 C11 C5 -152.8(6) . .
O7 C12 C11 C5 26.1(9) . .
O8 C12 C11 C6 27.9(9) . .
O7 C12 C11 C6 -153.3(6) . .
O11 C13 C10 C3 -158.4(6) . .
O3 C13 C10 C3 20.5(9) . .
O11 C13 C10 C17 20.2(8) . .
O3 C13 C10 C17 -160.9(6) . .
O9 C14 C9 C15 -146.7(6) . .
O19 C14 C9 C15 33.7(8) . .
C17 C8 C7 O1 179.1(6) . .
C17 C8 C7 C1 -0.4(11) . .
C5 C11 C6 C16 0.3(11) . .
C12 C11 C6 C16 179.7(7) . .
C6 C11 C5 C2 -0.2(11) . .
C12 C11 C5 C2 -179.6(6) . .
C17 C10 C3 C1 -0.7(10) . .
C13 C10 C3 C1 177.9(6) . .
C11 C5 C2 C4 0.7(12) . .
O2 C4 C2 C5 -179.5(7) . .
C16 C4 C2 C5 -1.3(12) . .
O1 C7 C1 C3 179.7(7) . .
C8 C7 C1 C3 -0.8(12) . .
C10 C3 C1 C7 1.4(12) . .
C3 C10 C17 C8 -0.6(10) . .
C13 C10 C17 C8 -179.2(6) . .
C7 C8 C17 C10 1.1(10) . .
O2 C4 C16 C6 179.7(7) . .
C2 C4 C16 C6 1.4(12) . .
C11 C6 C16 C4 -0.9(12) . .
C14 C9 C15 N1 -59.8(8) . .
Mo3 O24 Mo6 O22 -18.5(4) . .
Mo3 O24 Mo6 O12 -123.8(4) . .
Mo3 O24 Mo6 O20 105.3(4) . .
Mo3 O24 Mo6 O4 71.4(3) . .
Mo3 O24 Mo6 O8 151.4(4) . .
Mo3 O24 Mo6 Mo2 83.2(3) . .
Mo2 O20 Mo6 O22 88.3(3) . .
Mo2 O20 Mo6 O12 -167.4(2) . .
Mo2 O20 Mo6 O24 -35.8(5) . .
Mo2 O20 Mo6 O4 -0.52(19) . .
Mo2 O20 Mo6 O8 -82.1(2) . .
As1 O4 Mo6 O22 119.4(3) . .
Mo2 O4 Mo6 O22 -96.47(19) . .
As1 O4 Mo6 O12 -88.1(7) . .
Mo2 O4 Mo6 O12 55.9(7) . .
As1 O4 Mo6 O24 21.0(2) . .
Mo2 O4 Mo6 O24 165.13(17) . .
As1 O4 Mo6 O20 -143.7(3) . .
Mo2 O4 Mo6 O20 0.42(15) . .
As1 O4 Mo6 O8 -60.9(2) . .
Mo2 O4 Mo6 O8 83.24(16) . .
As1 O4 Mo6 Mo2 -144.1(3) . .
C12 O8 Mo6 O22 -43.6(13) . .
C12 O8 Mo6 O12 127.5(5) . .
C12 O8 Mo6 O24 -131.0(5) . .
C12 O8 Mo6 O20 29.6(5) . .
C12 O8 Mo6 O4 -45.3(5) . .
C12 O8 Mo6 Mo2 -3.1(5) . .
Mo2 O25 Mo5 O29 -21.7(4) . .
Mo2 O25 Mo5 O23 -127.6(4) . .
Mo2 O25 Mo5 O15 106.5(5) . .
Mo2 O25 Mo5 O5 69.4(4) . .
Mo2 O25 Mo5 O11 150.0(4) . .
Mo2 O25 Mo5 Mo4 83.1(4) . .
Mo4 O15 Mo5 O29 90.5(2) . .
Mo4 O15 Mo5 O23 -164.5(2) . .
Mo4 O15 Mo5 O25 -37.9(5) . .
Mo4 O15 Mo5 O5 0.55(19) . .
Mo4 O15 Mo5 O11 -80.9(2) . .
As1 O5 Mo5 O29 118.0(3) . .
Mo4 O5 Mo5 O29 -98.32(18) . .
As1 O5 Mo5 O23 -83.7(7) . .
Mo4 O5 Mo5 O23 60.0(7) . .
As1 O5 Mo5 O25 19.0(3) . .
Mo4 O5 Mo5 O25 162.63(17) . .
As1 O5 Mo5 O15 -144.1(3) . .
Mo4 O5 Mo5 O15 -0.45(15) . .
As1 O5 Mo5 O11 -60.4(2) . .
Mo4 O5 Mo5 O11 83.26(16) . .
As1 O5 Mo5 Mo4 -143.7(3) . .
C13 O11 Mo5 O29 -48.3(14) . .
C13 O11 Mo5 O23 135.6(5) . .
C13 O11 Mo5 O25 -123.1(5) . .
C13 O11 Mo5 O15 38.1(5) . .
C13 O11 Mo5 O5 -37.7(5) . .
C13 O11 Mo5 Mo4 5.0(5) . .
Mn1 O6 Mo4 O21 137.0(5) . .
Mn1 O6 Mo4 O18 34.7(5) . .
Mn1 O6 Mo4 O15 -124.6(5) . .
Mn1 O6 Mo4 O5 -62.7(9) . .
Mn1 O6 Mo4 O3 -44.4(5) . .
Mn1 O6 Mo4 Mo5 -113.7(4) . .
Mo1 O18 Mo4 O21 15.9(4) . .
Mo1 O18 Mo4 O6 121.7(3) . .
Mo1 O18 Mo4 O15 -109.2(4) . .
Mo1 O18 Mo4 O5 -75.1(3) . .
Mo1 O18 Mo4 O3 -153.9(3) . .
Mo1 O18 Mo4 Mo5 -87.7(3) . .
Mo5 O15 Mo4 O21 -91.0(2) . .
Mo5 O15 Mo4 O6 164.1(2) . .
Mo5 O15 Mo4 O18 34.6(5) . .
Mo5 O15 Mo4 O5 -0.56(19) . .
Mo5 O15 Mo4 O3 79.2(2) . .
As1 O5 Mo4 O21 -118.7(3) . .
Mo5 O5 Mo4 O21 96.26(19) . .
As1 O5 Mo4 O6 80.5(6) . .
Mo5 O5 Mo4 O6 -64.6(6) . .
As1 O5 Mo4 O18 -19.3(2) . .
Mo5 O5 Mo4 O18 -164.34(17) . .
As1 O5 Mo4 O15 145.5(3) . .
Mo5 O5 Mo4 O15 0.45(15) . .
As1 O5 Mo4 O3 61.7(2) . .
Mo5 O5 Mo4 O3 -83.31(16) . .
As1 O5 Mo4 Mo5 145.0(3) . .
C13 O3 Mo4 O21 39.5(13) . .
C13 O3 Mo4 O6 -132.7(5) . .
C13 O3 Mo4 O18 127.1(5) . .
C13 O3 Mo4 O15 -34.1(5) . .
C13 O3 Mo4 O5 42.0(5) . .
C13 O3 Mo4 Mo5 -1.2(5) . .
O29 Mo5 Mo4 O21 -1.6(2) . .
O23 Mo5 Mo4 O21 112.1(3) . .
O25 Mo5 Mo4 O21 -107.5(2) . .
O15 Mo5 Mo4 O21 92.4(3) . .
O5 Mo5 Mo4 O21 -86.8(2) . .
O11 Mo5 Mo4 O21 -174.68(19) . .
O29 Mo5 Mo4 O6 -114.5(2) . .
O23 Mo5 Mo4 O6 -0.8(3) . .
O25 Mo5 Mo4 O6 139.6(2) . .
O15 Mo5 Mo4 O6 -20.4(3) . .
O5 Mo5 Mo4 O6 160.4(2) . .
O11 Mo5 Mo4 O6 72.4(2) . .
O29 Mo5 Mo4 O18 103.9(2) . .
O23 Mo5 Mo4 O18 -142.4(3) . .
O25 Mo5 Mo4 O18 -2.0(2) . .
O15 Mo5 Mo4 O18 -162.1(3) . .
O5 Mo5 Mo4 O18 18.7(2) . .
O11 Mo5 Mo4 O18 -69.18(19) . .
O29 Mo5 Mo4 O15 -94.0(3) . .
O23 Mo5 Mo4 O15 19.6(3) . .
O25 Mo5 Mo4 O15 160.0(3) . .
O5 Mo5 Mo4 O15 -179.2(3) . .
O11 Mo5 Mo4 O15 92.9(3) . .
O29 Mo5 Mo4 O5 85.2(2) . .
O23 Mo5 Mo4 O5 -161.2(3) . .
O25 Mo5 Mo4 O5 -20.8(2) . .
O15 Mo5 Mo4 O5 179.2(3) . .
O11 Mo5 Mo4 O5 -87.93(19) . .
O29 Mo5 Mo4 O3 171.83(19) . .
O23 Mo5 Mo4 O3 -74.5(2) . .
O25 Mo5 Mo4 O3 65.90(18) . .
O15 Mo5 Mo4 O3 -94.1(3) . .
O5 Mo5 Mo4 O3 86.66(19) . .
O11 Mo5 Mo4 O3 -1.27(16) . .
Mo6 O24 Mo3 O17 16.5(4) . .
Mo6 O24 Mo3 O14 122.5(3) . .
Mo6 O24 Mo3 O16 -111.6(4) . .
Mo6 O24 Mo3 O26 -73.8(3) . .
Mo6 O24 Mo3 O19 -153.2(4) . .
Mo6 O24 Mo3 Mo1 -89.0(3) . .
Mo1 O16 Mo3 O17 -90.7(2) . .
Mo1 O16 Mo3 O14 164.7(2) . .
Mo1 O16 Mo3 O24 37.7(5) . .
Mo1 O16 Mo3 O26 -1.62(19) . .
Mo1 O16 Mo3 O19 78.7(2) . .
As1 O26 Mo3 O17 -115.4(3) . .
Mo1 O26 Mo3 O17 99.59(19) . .
As1 O26 Mo3 O14 91.6(7) . .
Mo1 O26 Mo3 O14 -53.4(7) . .
As1 O26 Mo3 O24 -15.5(3) . .
Mo1 O26 Mo3 O24 -160.54(18) . .
As1 O26 Mo3 O16 146.3(3) . .
Mo1 O26 Mo3 O16 1.29(15) . .
As1 O26 Mo3 O19 62.4(2) . .
Mo1 O26 Mo3 O19 -82.64(16) . .
As1 O26 Mo3 Mo1 145.0(3) . .
C14 O19 Mo3 O17 43.2(13) . .
C14 O19 Mo3 O14 -140.9(5) . .
C14 O19 Mo3 O24 116.9(5) . .
C14 O19 Mo3 O16 -43.9(5) . .
C14 O19 Mo3 O26 30.9(5) . .
C14 O19 Mo3 Mo1 -11.7(5) . .
Mn1 O27 Mo2 O28 -150.7(4) 1_655 .
Mn1 O27 Mo2 O25 107.0(4) 1_655 .
Mn1 O27 Mo2 O20 -50.8(4) 1_655 .
Mn1 O27 Mo2 O4 1.6(9) 1_655 .
Mn1 O27 Mo2 O7 28.7(4) 1_655 .
Mn1 O27 Mo2 Mo6 -41.8(5) 1_655 .
Mo5 O25 Mo2 O28 22.4(4) . .
Mo5 O25 Mo2 O27 127.7(4) . .
Mo5 O25 Mo2 O20 -109.1(5) . .
Mo5 O25 Mo2 O4 -69.1(4) . .
Mo5 O25 Mo2 O7 -148.5(4) . .
Mo5 O25 Mo2 Mo6 -83.1(4) . .
Mo6 O20 Mo2 O28 -89.6(2) . .
Mo6 O20 Mo2 O27 166.4(2) . .
Mo6 O20 Mo2 O25 42.0(5) . .
Mo6 O20 Mo2 O4 0.53(19) . .
Mo6 O20 Mo2 O7 81.4(2) . .
As1 O4 Mo2 O28 -119.5(3) . .
Mo6 O4 Mo2 O28 97.87(19) . .
As1 O4 Mo2 O27 87.5(6) . .
Mo6 O4 Mo2 O27 -55.2(6) . .
As1 O4 Mo2 O25 -20.3(3) . .
Mo6 O4 Mo2 O25 -162.98(18) . .
As1 O4 Mo2 O20 142.2(3) . .
Mo6 O4 Mo2 O20 -0.42(15) . .
As1 O4 Mo2 O7 59.8(2) . .
Mo6 O4 Mo2 O7 -82.82(15) . .
As1 O4 Mo2 Mo6 142.7(3) . .
C12 O7 Mo2 O28 52.3(14) . .
C12 O7 Mo2 O27 -124.1(5) . .
C12 O7 Mo2 O25 134.3(5) . .
C12 O7 Mo2 O20 -28.8(5) . .
C12 O7 Mo2 O4 48.0(5) . .
C12 O7 Mo2 Mo6 4.3(5) . .
O22 Mo6 Mo2 O28 -0.1(2) . .
O12 Mo6 Mo2 O28 111.0(3) . .
O24 Mo6 Mo2 O28 -103.7(2) . .
O20 Mo6 Mo2 O28 95.0(3) . .
O4 Mo6 Mo2 O28 -85.8(2) . .
O8 Mo6 Mo2 O28 -173.66(19) . .
O22 Mo6 Mo2 O27 -111.9(2) . .
O12 Mo6 Mo2 O27 -0.8(3) . .
O24 Mo6 Mo2 O27 144.5(2) . .
O20 Mo6 Mo2 O27 -16.8(3) . .
O4 Mo6 Mo2 O27 162.4(2) . .
O8 Mo6 Mo2 O27 74.5(2) . .
O22 Mo6 Mo2 O25 106.5(2) . .
O12 Mo6 Mo2 O25 -142.4(3) . .
O24 Mo6 Mo2 O25 2.9(2) . .
O20 Mo6 Mo2 O25 -158.4(3) . .
O4 Mo6 Mo2 O25 20.8(2) . .
O8 Mo6 Mo2 O25 -67.04(19) . .
O22 Mo6 Mo2 O20 -95.1(3) . .
O12 Mo6 Mo2 O20 16.0(3) . .
O24 Mo6 Mo2 O20 161.3(3) . .
O4 Mo6 Mo2 O20 179.2(3) . .
O8 Mo6 Mo2 O20 91.4(3) . .
O22 Mo6 Mo2 O4 85.7(2) . .
O12 Mo6 Mo2 O4 -163.2(3) . .
O24 Mo6 Mo2 O4 -17.9(2) . .
O20 Mo6 Mo2 O4 -179.2(3) . .
O8 Mo6 Mo2 O4 -87.86(19) . .
O22 Mo6 Mo2 O7 173.12(19) . .
O12 Mo6 Mo2 O7 -75.7(2) . .
O24 Mo6 Mo2 O7 69.56(18) . .
O20 Mo6 Mo2 O7 -91.8(3) . .
O4 Mo6 Mo2 O7 87.46(19) . .
O8 Mo6 Mo2 O7 -0.40(15) . .
Mo4 O18 Mo1 O10 -16.3(4) . .
Mo4 O18 Mo1 O13 -121.9(4) . .
Mo4 O18 Mo1 O16 111.6(4) . .
Mo4 O18 Mo1 O26 76.5(3) . .
Mo4 O18 Mo1 O9 155.8(4) . .
Mo4 O18 Mo1 Mo3 90.6(3) . .
Mo3 O16 Mo1 O10 93.1(3) . .
Mo3 O16 Mo1 O13 -161.8(3) . .
Mo3 O16 Mo1 O18 -34.6(5) . .
Mo3 O16 Mo1 O26 1.63(19) . .
Mo3 O16 Mo1 O9 -77.9(2) . .
As1 O26 Mo1 O10 114.8(3) . .
Mo3 O26 Mo1 O10 -99.6(2) . .
As1 O26 Mo1 O13 -83.6(7) . .
Mo3 O26 Mo1 O13 62.0(6) . .
As1 O26 Mo1 O18 16.6(2) . .
Mo3 O26 Mo1 O18 162.19(17) . .
As1 O26 Mo1 O16 -146.9(3) . .
Mo3 O26 Mo1 O16 -1.29(15) . .
As1 O26 Mo1 O9 -61.5(2) . .
Mo3 O26 Mo1 O9 84.07(16) . .
As1 O26 Mo1 Mo3 -145.6(3) . .
C14 O9 Mo1 O10 -60.0(14) . .
C14 O9 Mo1 O13 137.3(5) . .
C14 O9 Mo1 O18 -120.9(5) . .
C14 O9 Mo1 O16 39.5(5) . .
C14 O9 Mo1 O26 -35.8(5) . .
C14 O9 Mo1 Mo3 7.3(4) . .
O17 Mo3 Mo1 O10 1.7(2) . .
O14 Mo3 Mo1 O10 -111.4(3) . .
O24 Mo3 Mo1 O10 108.6(2) . .
O16 Mo3 Mo1 O10 -92.2(3) . .
O26 Mo3 Mo1 O10 85.5(2) . .
O19 Mo3 Mo1 O10 173.0(2) . .
O17 Mo3 Mo1 O13 116.8(3) . .
O14 Mo3 Mo1 O13 3.7(3) . .
O24 Mo3 Mo1 O13 -136.4(3) . .
O16 Mo3 Mo1 O13 22.9(3) . .
O26 Mo3 Mo1 O13 -159.5(3) . .
O19 Mo3 Mo1 O13 -71.9(3) . .
O17 Mo3 Mo1 O18 -104.9(2) . .
O14 Mo3 Mo1 O18 142.1(2) . .
O24 Mo3 Mo1 O18 2.0(2) . .
O16 Mo3 Mo1 O18 161.3(3) . .
O26 Mo3 Mo1 O18 -21.1(2) . .
O19 Mo3 Mo1 O18 66.45(18) . .
O17 Mo3 Mo1 O16 93.9(3) . .
O14 Mo3 Mo1 O16 -19.2(3) . .
O24 Mo3 Mo1 O16 -159.2(3) . .
O26 Mo3 Mo1 O16 177.7(3) . .
O19 Mo3 Mo1 O16 -94.8(3) . .
O17 Mo3 Mo1 O26 -83.8(2) . .
O14 Mo3 Mo1 O26 163.1(2) . .
O24 Mo3 Mo1 O26 23.1(2) . .
O16 Mo3 Mo1 O26 -177.7(3) . .
O19 Mo3 Mo1 O26 87.51(19) . .
O17 Mo3 Mo1 O9 -169.98(19) . .
O14 Mo3 Mo1 O9 77.0(2) . .
O24 Mo3 Mo1 O9 -63.09(18) . .
O16 Mo3 Mo1 O9 96.2(3) . .
O26 Mo3 Mo1 O9 -86.19(19) . .
O19 Mo3 Mo1 O9 1.33(16) . .
Mo2 O4 As1 O26 160.8(2) . .
Mo6 O4 As1 O26 -66.2(2) . .
Mo2 O4 As1 O5 63.7(3) . .
Mo6 O4 As1 O5 -163.3(2) . .
Mo1 O26 As1 O4 -161.3(2) . .
Mo3 O26 As1 O4 63.3(3) . .
Mo1 O26 As1 O5 -64.0(3) . .
Mo3 O26 As1 O5 160.6(2) . .
Mo4 O5 As1 O4 163.1(2) . .
Mo5 O5 As1 O4 -62.8(3) . .
Mo4 O5 As1 O26 66.1(2) . .
Mo5 O5 As1 O26 -159.8(2) . .
Mo4 O6 Mn1 O4W -44.8(5) . .
Mo4 O6 Mn1 O3W 145.4(5) . .
Mo4 O6 Mn1 O27 -127.3(5) . 1_455
Mo4 O6 Mn1 O2W 48.5(5) . .
Mo4 O6 Mn1 O1W 88.6(13) . .
